data_4131507
loop_
_publ_author_name
'Zhang, Wan-Ying'
'Tang, Yuan-Yuan'
'Li, Peng-Fei'
'Shi, Ping-Ping'
'Liao, Wei-Qiang'
'Fu, Da-Wei'
'Ye, Heng-Yun'
'Zhang, Yi'
'Xiong, Ren-Gen'

_publ_section_title
;
 Precise Molecular Design of High-T<sub>c</sub> 3D Organic-Inorganic
 Perovskite Ferroelectric: [MeHdabco]RbI<sub>3</sub> (MeHdabco =
 N-Methyl-1,4-diazoniabicyclo[2.2.2]octane).
;
_journal_issue 31
_journal_name_full 'Journal of the American Chemical Society'
_journal_page_first 10897
_journal_page_last 10902
_journal_paper_doi 10.1021/jacs.7b06013
_journal_volume 139
_journal_year 2017
_chemical_formula_sum 'C6 H14 Br3 N2 Rb'
_chemical_formula_weight 439.39
_space_group_crystal_system trigonal
_space_group_IT_number 154
_space_group_name_Hall 'P 32 2"'
_space_group_name_H-M_alt 'P 32 2 1'
_atom_sites_solution_hydrogens geom
_audit_creation_method SHELXL-2014/7
_cell_angle_alpha 90
_cell_angle_beta 90
_cell_angle_gamma 120
_cell_formula_units_Z 6
_cell_length_a 9.6444(14)
_cell_length_b 9.6444(14)
_cell_length_c 23.254(5)
_cell_measurement_reflns_used 10381
_cell_measurement_temperature 293(2)
_cell_measurement_theta_max 27.60
_cell_measurement_theta_min 3.04
_cell_volume 1873.2(6)
_computing_structure_refinement 'SHELXL-2014/7 (Sheldrick, 2014)'
_diffrn_ambient_temperature 293(2)
_diffrn_measured_fraction_theta_full 0.997
_diffrn_measured_fraction_theta_max 0.997
_diffrn_measurement_device_type 'Rigaku mini'
_diffrn_radiation_type MoK\a
_diffrn_radiation_wavelength 0.71073
_diffrn_reflns_av_R_equivalents 0.0960
_diffrn_reflns_av_unetI/netI 0.0809
_diffrn_reflns_Laue_measured_fraction_full 0.997
_diffrn_reflns_Laue_measured_fraction_max 0.997
_diffrn_reflns_limit_h_max 12
_diffrn_reflns_limit_h_min -12
_diffrn_reflns_limit_k_max 9
_diffrn_reflns_limit_k_min -12
_diffrn_reflns_limit_l_max 30
_diffrn_reflns_limit_l_min -26
_diffrn_reflns_number 12709
_diffrn_reflns_point_group_measured_fraction_full 0.998
_diffrn_reflns_point_group_measured_fraction_max 0.998
_diffrn_reflns_theta_full 25.242
_diffrn_reflns_theta_max 27.481
_diffrn_reflns_theta_min 3.003
_exptl_absorpt_coefficient_mu 13.522
_exptl_absorpt_correction_T_max 0.8311
_exptl_absorpt_correction_T_min 0.6031
_exptl_absorpt_correction_type multi-scan
_exptl_crystal_colour colorless
_exptl_crystal_density_diffrn 2.337
_exptl_crystal_description block
_exptl_crystal_F_000 1236
_exptl_crystal_size_max 0.22
_exptl_crystal_size_mid 0.18
_exptl_crystal_size_min 0.15
_refine_diff_density_max 0.758
_refine_diff_density_min -1.187
_refine_diff_density_rms 0.228
_refine_ls_abs_structure_details
;
 Flack x determined using 586 quotients [(I+)-(I-)]/[(I+)+(I-)]
 (Parsons, Flack and Wagner, Acta Cryst. B69 (2013) 249-259).
;
_refine_ls_abs_structure_Flack 0.04(3)
_refine_ls_extinction_method none
_refine_ls_goodness_of_fit_ref 1.110
_refine_ls_hydrogen_treatment constr
_refine_ls_matrix_type full
_refine_ls_number_parameters 110
_refine_ls_number_reflns 2875
_refine_ls_number_restraints 0
_refine_ls_restrained_S_all 1.110
_refine_ls_R_factor_all 0.1040
_refine_ls_R_factor_gt 0.0652
_refine_ls_shift/su_max 0.001
_refine_ls_shift/su_mean 0.000
_refine_ls_structure_factor_coef Fsqd
_refine_ls_weighting_details 'w=1/[\s^2^(Fo^2^)+(0.0382P)^2^] where P=(Fo^2^+2Fc^2^)/3'
_refine_ls_weighting_scheme calc
_refine_ls_wR_factor_gt 0.1127
_refine_ls_wR_factor_ref 0.1241
_reflns_Friedel_coverage 0.708
_reflns_Friedel_fraction_full 0.999
_reflns_Friedel_fraction_max 0.998
_reflns_number_gt 2034
_reflns_number_total 2875
_reflns_threshold_expression 'I > 2\s(I)'
_cod_data_source_file ja7b06013_si_004.cif
_cod_data_source_block a
_cod_original_cell_volume 1873.2(7)
_cod_database_code 4131507
_shelx_shelxl_version_number 2014/7
_shelx_space_group_comment
;
The symmetry employed for this shelxl refinement is uniquely defined
by the following loop, which should always be used as a source of
symmetry information in preference to the above space-group names.
They are only intended as comments.
;

loop_
_space_group_symop_operation_xyz
'x, y, z'
'-y, x-y, z+2/3'
'-x+y, -x, z+1/3'
'y, x, -z'
'x-y, -y, -z+1/3'
'-x, -x+y, -z+2/3'

loop_
_atom_site_label
_atom_site_type_symbol
_atom_site_fract_x
_atom_site_fract_y
_atom_site_fract_z
_atom_site_U_iso_or_equiv
_atom_site_adp_type
_atom_site_occupancy
_atom_site_site_symmetry_order
_atom_site_calc_flag
_atom_site_refinement_flags_posn
_atom_site_refinement_flags_adp
_atom_site_refinement_flags_occupancy
Rb1 Rb 0.66499(15) 1.0000 0.1667 0.0302(4) Uani 1 2 d S T P
Rb2 Rb 0.0000 0.66635(15) 0.3333 0.0308(4) Uani 1 2 d S T P
Br3 Br 0.33153(15) 0.85407(14) 0.25001(5) 0.0354(4) Uani 1 1 d . . .
Br4 Br 0.80070(15) 0.82981(15) 0.26333(5) 0.0333(4) Uani 1 1 d . . .
Br5 Br 0.88752(15) 1.35562(15) 0.23871(5) 0.0339(4) Uani 1 1 d . . .
N1 N 0.6046(13) 0.0265(16) 0.4578(6) 0.065(4) Uani 1 1 d . . .
H1C H 0.5706 0.0661 0.4906 0.078 Uiso 1 1 calc R U .
C1 C 0.4741(14) -0.1345(15) 0.4431(5) 0.037(3) Uani 1 1 d . . .
H1A H 0.3764 -0.1323 0.4354 0.045 Uiso 1 1 calc R U .
H1B H 0.4546 -0.2081 0.4745 0.045 Uiso 1 1 calc R U .
C2 C 0.5252(15) -0.1860(15) 0.3909(5) 0.035(3) Uani 1 1 d . . .
H2A H 0.5137 -0.2907 0.3971 0.042 Uiso 1 1 calc R U .
H2B H 0.4591 -0.1928 0.3584 0.042 Uiso 1 1 calc R U .
N2 N 0.6939(16) -0.0674(15) 0.3793(6) 0.073(5) Uani 1 1 d . . .
H2C H 0.7329 -0.1031 0.3468 0.088 Uiso 1 1 calc R U .
C3 C 0.701(3) 0.086(2) 0.3646(7) 0.119(10) Uani 1 1 d . . .
H3A H 0.8103 0.1667 0.3553 0.143 Uiso 1 1 calc R U .
H3B H 0.6347 0.0716 0.3313 0.143 Uiso 1 1 calc R U .
C5 C 0.7467(19) 0.022(2) 0.4740(7) 0.101(9) Uani 1 1 d . . .
H5A H 0.8317 0.1287 0.4836 0.121 Uiso 1 1 calc R U .
H5B H 0.7245 -0.0455 0.5077 0.121 Uiso 1 1 calc R U .
C6 C 0.6470(19) 0.138(2) 0.4114(11) 0.102(9) Uani 1 1 d . . .
H6A H 0.5547 0.1468 0.4001 0.122 Uiso 1 1 calc R U .
H6B H 0.7307 0.2434 0.4238 0.122 Uiso 1 1 calc R U .
C4 C 0.795(2) -0.039(2) 0.4287(10) 0.101(9) Uani 1 1 d . . .
H4A H 0.7896 -0.1382 0.4404 0.121 Uiso 1 1 calc R U .
H4B H 0.9057 0.0369 0.4187 0.121 Uiso 1 1 calc R U .

loop_
_atom_site_aniso_label
_atom_site_aniso_U_11
_atom_site_aniso_U_22
_atom_site_aniso_U_33
_atom_site_aniso_U_23
_atom_site_aniso_U_13
_atom_site_aniso_U_12
Rb1 0.0292(8) 0.0290(10) 0.0323(10) 0.0005(7) 0.0002(4) 0.0145(5)
Rb2 0.0293(10) 0.0313(8) 0.0312(10) 0.0014(4) 0.0029(7) 0.0147(5)
Br3 0.0315(8) 0.0309(7) 0.0434(7) 0.0010(6) 0.0081(6) 0.0152(6)
Br4 0.0374(8) 0.0388(8) 0.0279(7) -0.0015(6) 0.0018(6) 0.0223(7)
Br5 0.0395(8) 0.0273(8) 0.0305(7) 0.0026(6) -0.0004(5) 0.0134(6)
N1 0.034(7) 0.053(9) 0.073(10) -0.047(8) 0.023(7) -0.005(7)
C1 0.023(7) 0.029(8) 0.054(9) -0.001(7) -0.001(7) 0.009(6)
C2 0.038(8) 0.033(8) 0.036(8) -0.007(7) -0.012(7) 0.019(7)
N2 0.062(10) 0.060(9) 0.062(10) -0.034(8) 0.039(8) 0.004(8)
C3 0.17(2) 0.073(15) 0.036(11) 0.023(10) -0.036(13) -0.001(16)
C5 0.040(11) 0.107(18) 0.071(13) 0.049(12) -0.026(10) -0.027(12)
C6 0.042(12) 0.035(11) 0.24(3) 0.043(15) 0.038(16) 0.027(9)
C4 0.052(12) 0.066(13) 0.20(3) -0.069(16) -0.041(15) 0.045(11)

loop_
_atom_type_symbol
_atom_type_description
_atom_type_scat_dispersion_real
_atom_type_scat_dispersion_imag
_atom_type_scat_source
C C 0.0033 0.0016 'International Tables Vol C Tables 4.2.6.8 and 6.1.1.4'
H H 0.0000 0.0000 'International Tables Vol C Tables 4.2.6.8 and 6.1.1.4'
N N 0.0061 0.0033 'International Tables Vol C Tables 4.2.6.8 and 6.1.1.4'
Br Br -0.2901 2.4595 'International Tables Vol C Tables 4.2.6.8 and 6.1.1.4'
Rb Rb -0.9393 2.9676 'International Tables Vol C Tables 4.2.6.8 and 6.1.1.4'

loop_
_geom_angle_atom_site_label_1
_geom_angle_atom_site_label_2
_geom_angle_atom_site_label_3
_geom_angle
_geom_angle_site_symmetry_1
_geom_angle_site_symmetry_3
Br3 Rb1 Br3 84.69(5) . 5_675
Br3 Rb1 Br4 171.03(5) . 5_675
Br3 Rb1 Br4 86.34(3) 5_675 5_675
Br3 Rb1 Br4 86.34(3) . .
Br3 Rb1 Br4 171.03(5) 5_675 .
Br4 Rb1 Br4 102.63(6) 5_675 .
Br3 Rb1 Br5 93.49(3) . 5_675
Br3 Rb1 Br5 97.16(3) 5_675 5_675
Br4 Rb1 Br5 87.74(3) 5_675 5_675
Br4 Rb1 Br5 83.26(3) . 5_675
Br3 Rb1 Br5 97.16(3) . .
Br3 Rb1 Br5 93.49(3) 5_675 .
Br4 Rb1 Br5 83.26(3) 5_675 .
Br4 Rb1 Br5 87.74(3) . .
Br5 Rb1 Br5 165.58(6) 5_675 .
Br3 Rb2 Br3 172.83(6) . 6
Br3 Rb2 Br5 100.83(4) . 6_655
Br3 Rb2 Br5 84.35(3) 6 6_655
Br3 Rb2 Br5 84.35(3) . 1_445
Br3 Rb2 Br5 100.83(4) 6 1_445
Br5 Rb2 Br5 88.53(5) 6_655 1_445
Br3 Rb2 Br4 80.16(3) . 6_665
Br3 Rb2 Br4 94.51(4) 6 6_665
Br5 Rb2 Br4 95.26(3) 6_655 6_665
Br5 Rb2 Br4 164.48(3) 1_445 6_665
Br3 Rb2 Br4 94.51(4) . 1_455
Br3 Rb2 Br4 80.16(3) 6 1_455
Br5 Rb2 Br4 164.49(3) 6_655 1_455
Br5 Rb2 Br4 95.26(3) 1_445 1_455
Br4 Rb2 Br4 85.07(5) 6_665 1_455
Rb2 Br3 Rb1 173.03(5) . .
Rb1 Br4 Rb2 165.74(4) . 1_655
Rb2 Br5 Rb1 162.18(5) 1_665 .
C6 N1 C5 107.6(12) . .
C6 N1 C1 113.1(13) . .
C5 N1 C1 110.6(14) . .
N1 C1 C2 107.0(9) . .
N2 C2 C1 108.2(9) . .
C4 N2 C2 112.5(13) . .
C4 N2 C3 107.6(12) . .
C2 N2 C3 107.4(14) . .
C6 C3 N2 109.8(14) . .
C4 C5 N1 109.9(14) . .
C3 C6 N1 109.3(15) . .
C5 C4 N2 110.0(15) . .

loop_
_geom_bond_atom_site_label_1
_geom_bond_atom_site_label_2
_geom_bond_distance
_geom_bond_site_symmetry_2
Rb1 Br3 3.3990(17) .
Rb1 Br3 3.3990(17) 5_675
Rb1 Br4 3.4070(16) 5_675
Rb1 Br4 3.4070(16) .
Rb1 Br5 3.4373(13) 5_675
Rb1 Br5 3.4374(13) .
Rb2 Br3 3.3863(13) .
Rb2 Br3 3.3863(13) 6
Rb2 Br5 3.4275(17) 6_655
Rb2 Br5 3.4275(17) 1_445
Rb2 Br4 3.4439(17) 6_665
Rb2 Br4 3.4439(17) 1_455
Br4 Rb2 3.4439(17) 1_655
Br5 Rb2 3.4276(17) 1_665
N1 C6 1.43(2) .
N1 C5 1.44(2) .
N1 C1 1.469(15) .
C1 C2 1.484(18) .
C2 N2 1.472(15) .
N2 C4 1.44(2) .
N2 C3 1.49(2) .
C3 C6 1.40(2) .
C5 C4 1.40(2) .
